data_4306352
loop_
_publ_author_name
'Bao-Hua Xu'
'Xu-Qing Peng'
'Zhi-Wei Xu'
'Yi-Zhi Li'
'Hong Yan'

_publ_contact_author_address
;
    State Key Laboratory of Coordination Chemistry, Nanjing University, 
    Nanjing 210093, 
    China
;
_publ_contact_author_email hyan1965@nju.edu.cn
_publ_contact_author_fax '(+86)-25- 83314502'
_publ_contact_author_name 'H. Yan'
_publ_contact_author_phone '(+86)-25- 83314502'
_publ_section_title
;
Cobalt(III)-Mediated Disulfuration and Hydrosulfuration of Alkynes
;
_journal_name_full 'Inorganic Chemistry'
_journal_page_first 7928
_journal_page_last 7933
_journal_paper_doi 10.1021/ic801199e
_journal_volume 47
_journal_year 2008
_chemical_formula_moiety 'C14 H20 B10 Fe S2'
_chemical_formula_sum 'C14 H20 B10 Fe S2'
_chemical_formula_weight 416.39
_chemical_melting_point 155
_chemical_name_systematic
; 
 ? 
;
_space_group_IT_number 60
_symmetry_cell_setting orthorhombic
_symmetry_space_group_name_Hall '-P 2n 2ab'
_symmetry_space_group_name_H-M 'P b c n'
_atom_sites_solution_hydrogens geom
_atom_sites_solution_primary direct
_atom_sites_solution_secondary difmap
_audit_creation_method SHELXL-97
_cell_angle_alpha 90.00
_cell_angle_beta 90.00
_cell_angle_gamma 90.00
_cell_formula_units_Z 8
_cell_length_a 16.585(4)
_cell_length_b 16.254(4)
_cell_length_c 14.786(3)
_cell_measurement_reflns_used 968
_cell_measurement_temperature 153(2)
_cell_measurement_theta_max 33.757
_cell_measurement_theta_min 4.462
_cell_volume 3985.9(16)
_computing_cell_refinement 'Bruker SMART'
_computing_data_collection 'Bruker SMART'
_computing_data_reduction 'Bruker SAINT'
_computing_molecular_graphics 'Bruker SHELXTL'
_computing_publication_material 'Bruker SHELXTL'
_computing_structure_refinement 'SHELXL-97 (Sheldrick, 1997)'
_computing_structure_solution 'SHELXS-97 (Sheldrick, 1990)'
_diffrn_ambient_temperature 291(2)
_diffrn_measured_fraction_theta_full 1.000
_diffrn_measured_fraction_theta_max 1.000
_diffrn_measurement_device_type 'CCD area detector'
_diffrn_measurement_method 'phi and omega scans'
_diffrn_radiation_monochromator graphite
_diffrn_radiation_source 'fine-focus sealed tube'
_diffrn_radiation_type MoK\a
_diffrn_radiation_wavelength 0.71073
_diffrn_reflns_av_R_equivalents 0.0557
_diffrn_reflns_av_sigmaI/netI 0.0473
_diffrn_reflns_limit_h_max 20
_diffrn_reflns_limit_h_min -20
_diffrn_reflns_limit_k_max 20
_diffrn_reflns_limit_k_min -18
_diffrn_reflns_limit_l_max 13
_diffrn_reflns_limit_l_min -18
_diffrn_reflns_number 20343
_diffrn_reflns_theta_full 26.00
_diffrn_reflns_theta_max 26.00
_diffrn_reflns_theta_min 1.75
_exptl_absorpt_coefficient_mu 0.962
_exptl_absorpt_correction_T_max 0.8019
_exptl_absorpt_correction_T_min 0.7612
_exptl_absorpt_correction_type multi-scan
_exptl_absorpt_process_details '(SADABS; Bruker, 2000)'
_exptl_crystal_colour yellow
_exptl_crystal_density_diffrn 1.388
_exptl_crystal_density_method 'not measured'
_exptl_crystal_description nubbly
_exptl_crystal_F_000 1696
_exptl_crystal_size_max 0.30
_exptl_crystal_size_mid 0.26
_exptl_crystal_size_min 0.24
_refine_diff_density_max 0.301
_refine_diff_density_min -0.228
_refine_diff_density_rms 0.040
_refine_ls_extinction_method none
_refine_ls_goodness_of_fit_ref 1.012
_refine_ls_hydrogen_treatment constr
_refine_ls_matrix_type full
_refine_ls_number_parameters 244
_refine_ls_number_reflns 3919
_refine_ls_number_restraints 0
_refine_ls_restrained_S_all 1.012
_refine_ls_R_factor_all 0.0923
_refine_ls_R_factor_gt 0.0499
_refine_ls_shift/su_max 0.000
_refine_ls_shift/su_mean 0.000
_refine_ls_structure_factor_coef Fsqd
_refine_ls_weighting_details 'calc w=1/[\s^2^(Fo^2^)+(0.0500P)^2^+0.0000P] where P=(Fo^2^+2Fc^2^)/3'
_refine_ls_weighting_scheme calc
_refine_ls_wR_factor_gt 0.0970
_refine_ls_wR_factor_ref 0.1072
_reflns_number_gt 2509
_reflns_number_total 3919
_reflns_threshold_expression >2sigma(I)
_cod_data_source_file ic801199e_si_002_2.cif
_cod_data_source_block 2
_cod_depositor_comments
;
The following automatic conversions were performed:
'_symmetry_cell_setting' value 'Orthorhombic' changed to 'orthorhombic'
according to '/home/saulius/struct/CIF-dictionaries/cif_core.dic'
dictionary named 'cif_core.dic' version 2.4.1 from
2010-06-29.

'_exptl_absorpt_correction_type' value 'multi-Scan' changed
to 'multi-scan' according to
'/home/saulius/struct/CIF-dictionaries/cif_core.dic' dictionary named
'cif_core.dic' version 2.4.1 from 2010-06-29.

Automatic conversion script
Id: cif_fix_enum 1527 2010-12-29 10:47:43Z saulius 
;
_cod_original_cell_volume 3985.7(16)
_cod_original_sg_symbol_Hall '-P 2n 2ab '
_cod_database_code 4306352

loop_
_symmetry_equiv_pos_as_xyz
'x, y, z'
'-x+1/2, -y+1/2, z+1/2'
'-x, y, -z+1/2'
'x+1/2, -y+1/2, -z'
'-x, -y, -z'
'x-1/2, y-1/2, -z-1/2'
'x, -y, z-1/2'
'-x-1/2, y-1/2, z'

loop_
_atom_site_label
_atom_site_type_symbol
_atom_site_fract_x
_atom_site_fract_y
_atom_site_fract_z
_atom_site_U_iso_or_equiv
_atom_site_adp_type
_atom_site_occupancy
_atom_site_symmetry_multiplicity
_atom_site_calc_flag
_atom_site_refinement_flags
_atom_site_disorder_assembly
_atom_site_disorder_group
B3 B 0.6125(2) 0.4624(3) 0.7253(3) 0.0716(10) Uani 1 1 d . . .
H3 H 0.5699 0.4281 0.7480 0.086 Uiso 1 1 d R . .
B4 B 0.5989(2) 0.5326(2) 0.6515(3) 0.0716(10) Uani 1 1 d . . .
H4 H 0.5447 0.5407 0.6307 0.086 Uiso 1 1 d R . .
B5 B 0.6791(2) 0.5379(2) 0.5786(3) 0.0722(10) Uani 1 1 d . . .
H5 H 0.6716 0.5502 0.5156 0.087 Uiso 1 1 d R . .
B6 B 0.7564(2) 0.4686(2) 0.6114(3) 0.0670(9) Uani 1 1 d . . .
H6 H 0.7917 0.4407 0.5700 0.080 Uiso 1 1 d R . .
B7 B 0.6293(2) 0.5558(3) 0.7622(3) 0.0765(11) Uani 1 1 d . . .
H7 H 0.5932 0.5818 0.8041 0.092 Uiso 1 1 d R . .
B8 B 0.6672(3) 0.6112(3) 0.6629(3) 0.0764(11) Uani 1 1 d . . .
H8 H 0.6532 0.6670 0.6483 0.092 Uiso 1 1 d R . .
B9 B 0.7665(2) 0.5705(2) 0.6399(3) 0.0709(10) Uani 1 1 d . . .
H9 H 0.8065 0.6050 0.6121 0.085 Uiso 1 1 d R . .
B10 B 0.7823(3) 0.4989(2) 0.7242(3) 0.0705(10) Uani 1 1 d . . .
H10 H 0.8349 0.4875 0.7482 0.085 Uiso 1 1 d R . .
B11 B 0.6983(2) 0.4959(2) 0.7927(3) 0.0723(10) Uani 1 1 d . . .
H11 H 0.7027 0.4825 0.8557 0.087 Uiso 1 1 d R . .
B12 B 0.7326(2) 0.5885(3) 0.7521(3) 0.0714(10) Uani 1 1 d . . .
H12 H 0.7557 0.6311 0.7888 0.086 Uiso 1 1 d R . .
C1 C 0.65722(19) 0.44815(19) 0.6213(2) 0.0660(8) Uani 1 1 d . . .
C2 C 0.71283(18) 0.4203(2) 0.7114(2) 0.0637(8) Uani 1 1 d . . .
C3 C 0.63538(18) 0.2707(2) 0.7015(2) 0.0677(8) Uani 1 1 d . . .
H3A H 0.6153 0.2312 0.7411 0.081 Uiso 1 1 calc R . .
C4 C 0.59246(17) 0.29010(18) 0.63027(19) 0.0606(7) Uani 1 1 d . . .
C5 C 0.51697(16) 0.2449(2) 0.6071(2) 0.0610(8) Uani 1 1 d . . .
C6 C 0.45271(17) 0.2779(2) 0.5552(2) 0.0655(8) Uani 1 1 d . . .
H6A H 0.4481 0.3340 0.5315 0.079 Uiso 1 1 calc R . .
C7 C 0.39341(19) 0.2148(2) 0.5514(2) 0.0688(8) Uani 1 1 d . . .
H7A H 0.3417 0.2196 0.5198 0.083 Uiso 1 1 calc R . .
C8 C 0.42134(18) 0.1439(2) 0.5907(2) 0.0697(8) Uani 1 1 d . . .
H8A H 0.3932 0.0911 0.5961 0.084 Uiso 1 1 calc R . .
C9 C 0.50042(18) 0.1657(2) 0.6272(2) 0.0635(8) Uani 1 1 d . . .
H9A H 0.5361 0.1284 0.6606 0.076 Uiso 1 1 calc R . .
C10 C 0.6023(2) 0.1744(2) 0.4166(2) 0.0720(9) Uani 1 1 d . . .
H10A H 0.6539 0.1984 0.4351 0.086 Uiso 1 1 calc R . .
C11 C 0.5382(2) 0.2197(2) 0.3687(2) 0.0714(8) Uani 1 1 d . . .
H11A H 0.5389 0.2755 0.3438 0.086 Uiso 1 1 calc R . .
C12 C 0.4799(2) 0.1567(2) 0.3577(2) 0.0713(9) Uani 1 1 d . . .
H12A H 0.4278 0.1659 0.3280 0.086 Uiso 1 1 calc R . .
C13 C 0.49999(19) 0.0837(2) 0.3986(2) 0.0702(8) Uani 1 1 d . . .
H13A H 0.4692 0.0322 0.4001 0.084 Uiso 1 1 calc R . .
C14 C 0.57935(19) 0.1003(2) 0.4360(2) 0.0715(9) Uani 1 1 d . . .
H14A H 0.6115 0.0605 0.4703 0.086 Uiso 1 1 calc R . .
Fe1 Fe 0.49884(3) 0.17970(3) 0.49151(3) 0.06530(16) Uani 1 1 d . . .
S1 S 0.62262(5) 0.36351(6) 0.55131(6) 0.0724(2) Uani 1 1 d . . .
S2 S 0.73174(5) 0.31714(6) 0.72657(7) 0.0779(3) Uani 1 1 d . . .

loop_
_atom_site_aniso_label
_atom_site_aniso_U_11
_atom_site_aniso_U_22
_atom_site_aniso_U_33
_atom_site_aniso_U_23
_atom_site_aniso_U_13
_atom_site_aniso_U_12
B3 0.059(2) 0.092(3) 0.064(2) -0.0052(19) 0.0065(18) 0.004(2)
B4 0.058(2) 0.083(3) 0.074(3) -0.003(2) 0.0087(19) 0.0020(18)
B5 0.074(2) 0.082(3) 0.060(2) -0.0065(19) 0.0033(18) 0.002(2)
B6 0.0499(19) 0.086(2) 0.065(2) -0.004(2) 0.0132(17) -0.0041(17)
B7 0.065(2) 0.092(3) 0.072(3) -0.015(2) 0.007(2) 0.001(2)
B8 0.077(2) 0.083(3) 0.070(2) -0.005(2) -0.010(2) 0.0074(19)
B9 0.070(2) 0.081(3) 0.061(2) -0.0009(19) 0.0098(18) -0.0072(18)
B10 0.064(2) 0.077(3) 0.071(2) -0.0022(18) -0.0018(18) -0.0019(19)
B11 0.066(2) 0.089(3) 0.062(2) -0.0138(19) 0.0047(19) 0.003(2)
B12 0.051(2) 0.086(3) 0.076(3) -0.015(2) -0.0015(18) 0.0085(17)
C1 0.0584(18) 0.085(2) 0.0543(18) -0.0040(15) 0.0010(15) -0.0035(15)
C2 0.0530(16) 0.086(2) 0.0521(17) -0.0031(14) 0.0028(14) -0.0098(15)
C3 0.0595(18) 0.085(2) 0.0590(19) 0.0025(16) -0.0052(15) -0.0049(16)
C4 0.0469(15) 0.086(2) 0.0485(16) 0.0005(13) -0.0056(13) -0.0045(14)
C5 0.0508(18) 0.083(2) 0.0492(17) -0.0005(14) 0.0024(13) 0.0001(14)
C6 0.0504(16) 0.093(2) 0.0535(17) 0.0071(16) 0.0020(14) -0.0007(15)
C7 0.0529(17) 0.086(2) 0.0680(19) -0.0018(17) 0.0055(16) -0.0035(15)
C8 0.0555(18) 0.085(2) 0.068(2) 0.0005(17) 0.0121(16) -0.0025(16)
C9 0.0513(17) 0.079(2) 0.0598(18) -0.0018(14) 0.0110(14) 0.0041(14)
C10 0.0630(19) 0.092(2) 0.061(2) -0.0063(17) 0.0104(16) -0.0089(17)
C11 0.074(2) 0.089(2) 0.0513(18) 0.0009(16) 0.0098(16) -0.0127(18)
C12 0.068(2) 0.086(3) 0.059(2) -0.0021(16) 0.0002(16) -0.0119(16)
C13 0.0626(18) 0.092(2) 0.0560(18) 0.0001(17) 0.0077(16) -0.0115(17)
C14 0.066(2) 0.092(3) 0.0566(18) -0.0024(17) 0.0081(15) -0.0092(18)
Fe1 0.0485(2) 0.0946(4) 0.0528(3) 0.0020(2) -0.00093(19) -0.0067(2)
S1 0.0697(5) 0.0965(6) 0.0511(4) -0.0031(4) 0.0026(4) -0.0119(4)
S2 0.0676(5) 0.0804(6) 0.0858(6) -0.0025(5) -0.0224(4) -0.0020(4)

loop_
_atom_type_symbol
_atom_type_description
_atom_type_scat_dispersion_real
_atom_type_scat_dispersion_imag
_atom_type_scat_source
C C 0.0033 0.0016 'International Tables Vol C Tables 4.2.6.8 and 6.1.1.4'
H H 0.0000 0.0000 'International Tables Vol C Tables 4.2.6.8 and 6.1.1.4'
B B 0.0013 0.0007 'International Tables Vol C Tables 4.2.6.8 and 6.1.1.4'
S S 0.1246 0.1234 'International Tables Vol C Tables 4.2.6.8 and 6.1.1.4'
Fe Fe 0.3463 0.8444 'International Tables Vol C Tables 4.2.6.8 and 6.1.1.4'

loop_
_geom_angle_atom_site_label_1
_geom_angle_atom_site_label_2
_geom_angle_atom_site_label_3
_geom_angle
_geom_angle_site_symmetry_1
_geom_angle_site_symmetry_3
_geom_angle_publ_flag
B4 B3 B7 65.7(3) . . ?
B4 B3 C1 63.0(2) . . ?
B7 B3 C1 110.4(3) . . ?
B4 B3 C2 108.8(3) . . ?
B7 B3 C2 103.4(3) . . ?
C1 B3 C2 56.77(18) . . ?
B4 B3 B11 105.7(3) . . ?
B7 B3 B11 53.6(2) . . ?
C1 B3 B11 101.1(2) . . ?
C2 B3 B11 57.13(19) . . ?
B4 B3 H3 123.4 . . ?
B7 B3 H3 123.2 . . ?
C1 B3 H3 123.3 . . ?
C2 B3 H3 119.7 . . ?
B11 B3 H3 123.9 . . ?
B3 B4 B5 110.9(3) . . ?
B3 B4 B8 111.8(3) . . ?
B5 B4 B8 60.8(2) . . ?
B3 B4 C1 62.1(2) . . ?
B5 B4 C1 56.3(2) . . ?
B8 B4 C1 104.3(3) . . ?
B3 B4 B7 58.3(3) . . ?
B5 B4 B7 110.7(3) . . ?
B8 B4 B7 63.8(2) . . ?
C1 B4 B7 104.5(3) . . ?
B3 B4 H4 116.8 . . ?
B5 B4 H4 121.2 . . ?
B8 B4 H4 123.2 . . ?
C1 B4 H4 123.2 . . ?
B7 B4 H4 122.7 . . ?
C1 B5 B4 62.5(2) . . ?
C1 B5 B8 108.1(3) . . ?
B4 B5 B8 59.6(2) . . ?
C1 B5 B6 59.1(2) . . ?
B4 B5 B6 110.9(3) . . ?
B8 B5 B6 108.7(3) . . ?
C1 B5 B9 104.5(3) . . ?
B4 B5 B9 108.9(3) . . ?
B8 B5 B9 61.6(2) . . ?
B6 B5 B9 57.6(2) . . ?
C1 B5 H5 122.2 . . ?
B4 B5 H5 121.3 . . ?
B8 B5 H5 122.6 . . ?
B6 B5 H5 119.4 . . ?
B9 B5 H5 122.3 . . ?
C1 B6 B9 105.3(3) . . ?
C1 B6 B5 56.1(2) . . ?
B9 B6 B5 61.6(2) . . ?
C1 B6 B10 102.0(3) . . ?
B9 B6 B10 58.9(2) . . ?
B5 B6 B10 104.7(3) . . ?
C1 B6 C2 57.16(18) . . ?
B9 B6 C2 104.8(3) . . ?
B5 B6 C2 102.0(2) . . ?
B10 B6 C2 57.3(2) . . ?
C1 B6 H6 123.8 . . ?
B9 B6 H6 123.5 . . ?
B5 B6 H6 124.4 . . ?
B10 B6 H6 125.3 . . ?
C2 B6 H6 123.7 . . ?
B11 B7 B3 69.2(3) . . ?
B11 B7 B4 110.2(3) . . ?
B3 B7 B4 56.0(2) . . ?
B11 B7 B12 60.8(2) . . ?
B3 B7 B12 114.1(3) . . ?
B4 B7 B12 105.1(3) . . ?
B11 B7 B8 106.6(3) . . ?
B3 B7 B8 104.3(3) . . ?
B4 B7 B8 57.1(2) . . ?
B12 B7 B8 57.5(2) . . ?
B11 B7 H7 122.9 . . ?
B3 B7 H7 121.1 . . ?
B4 B7 H7 121.1 . . ?
B12 B7 H7 121.2 . . ?
B8 B7 H7 120.9 . . ?
B4 B8 B5 59.6(2) . . ?
B4 B8 B12 109.1(3) . . ?
B5 B8 B12 109.0(3) . . ?
B4 B8 B9 108.1(3) . . ?
B5 B8 B9 60.6(2) . . ?
B12 B8 B9 59.9(2) . . ?
B4 B8 B7 59.1(2) . . ?
B5 B8 B7 106.1(3) . . ?
B12 B8 B7 60.3(2) . . ?
B9 B8 B7 106.5(3) . . ?
B4 B8 H8 121.4 . . ?
B5 B8 H8 120.9 . . ?
B12 B8 H8 121.3 . . ?
B9 B8 H8 121.5 . . ?
B7 B8 H8 124.1 . . ?
B6 B9 B10 62.6(2) . . ?
B6 B9 B12 110.9(3) . . ?
B10 B9 B12 58.9(2) . . ?
B6 B9 B5 60.8(2) . . ?
B10 B9 B5 106.8(3) . . ?
B12 B9 B5 105.4(3) . . ?
B6 B9 B8 108.1(3) . . ?
B10 B9 B8 104.4(3) . . ?
B12 B9 B8 58.4(2) . . ?
B5 B9 B8 57.8(2) . . ?
B6 B9 H9 121.6 . . ?
B10 B9 H9 126.6 . . ?
B12 B9 H9 121.5 . . ?
B5 B9 H9 121.1 . . ?
B8 B9 H9 119.8 . . ?
B11 B10 B12 59.7(2) . . ?
B11 B10 B9 108.7(3) . . ?
B12 B10 B9 62.0(2) . . ?
B11 B10 C2 60.3(2) . . ?
B12 B10 C2 109.4(3) . . ?
B9 B10 C2 108.5(3) . . ?
B11 B10 B6 110.2(3) . . ?
B12 B10 B6 109.9(3) . . ?
B9 B10 B6 58.4(2) . . ?
C2 B10 B6 62.32(19) . . ?
B11 B10 H10 120.8 . . ?
B12 B10 H10 120.6 . . ?
B9 B10 H10 122.4 . . ?
C2 B10 H10 120.2 . . ?
B6 B10 H10 120.7 . . ?
B7 B11 B12 66.3(2) . . ?
B7 B11 B10 113.8(3) . . ?
B12 B11 B10 60.1(2) . . ?
B7 B11 C2 110.0(3) . . ?
B12 B11 C2 109.4(3) . . ?
B10 B11 C2 60.0(2) . . ?
B7 B11 B3 57.2(2) . . ?
B12 B11 B3 109.3(3) . . ?
B10 B11 B3 108.6(3) . . ?
C2 B11 B3 61.2(2) . . ?
B7 B11 H11 118.4 . . ?
B12 B11 H11 120.8 . . ?
B10 B11 H11 121.0 . . ?
C2 B11 H11 120.1 . . ?
B3 B11 H11 121.5 . . ?
B11 B12 B10 60.1(2) . . ?
B11 B12 B8 104.1(3) . . ?
B10 B12 B8 107.1(3) . . ?
B11 B12 B9 106.7(3) . . ?
B10 B12 B9 59.1(2) . . ?
B8 B12 B9 61.7(2) . . ?
B11 B12 B7 52.9(2) . . ?
B10 B12 B7 103.0(3) . . ?
B8 B12 B7 62.2(2) . . ?
B9 B12 B7 109.2(3) . . ?
B11 B12 H12 124.6 . . ?
B10 B12 H12 123.7 . . ?
B8 B12 H12 121.5 . . ?
B9 B12 H12 121.4 . . ?
B7 B12 H12 123.1 . . ?
B5 C1 C2 115.2(3) . . ?
B5 C1 B6 64.7(2) . . ?
C2 C1 B6 65.5(2) . . ?
B5 C1 B3 108.7(3) . . ?
C2 C1 B3 64.2(2) . . ?
B6 C1 B3 118.1(3) . . ?
B5 C1 B4 61.1(2) . . ?
C2 C1 B4 108.3(2) . . ?
B6 C1 B4 114.2(3) . . ?
B3 C1 B4 54.8(2) . . ?
B5 C1 S1 121.9(2) . . ?
C2 C1 S1 114.9(2) . . ?
B6 C1 S1 114.2(2) . . ?
B3 C1 S1 118.4(2) . . ?
B4 C1 S1 124.7(2) . . ?
C1 C2 S2 117.8(2) . . ?
C1 C2 B10 104.6(2) . . ?
S2 C2 B10 125.7(2) . . ?
C1 C2 B11 106.3(3) . . ?
S2 C2 B11 128.7(2) . . ?
B10 C2 B11 59.6(2) . . ?
C1 C2 B3 58.99(19) . . ?
S2 C2 B3 121.4(2) . . ?
B10 C2 B3 108.6(3) . . ?
B11 C2 B3 61.7(2) . . ?
C1 C2 B6 57.29(18) . . ?
S2 C2 B6 117.0(2) . . ?
B10 C2 B6 60.4(2) . . ?
B11 C2 B6 108.1(2) . . ?
B3 C2 B6 107.1(2) . . ?
C4 C3 S2 123.1(3) . . ?
C4 C3 H3A 118.5 . . ?
S2 C3 H3A 118.5 . . ?
C3 C4 C5 121.5(3) . . ?
C3 C4 S1 123.2(2) . . ?
C5 C4 S1 115.1(2) . . ?
C9 C5 C6 109.1(3) . . ?
C9 C5 C4 126.2(3) . . ?
C6 C5 C4 124.6(3) . . ?
C9 C5 Fe1 70.04(19) . . ?
C6 C5 Fe1 68.36(18) . . ?
C4 C5 Fe1 125.0(2) . . ?
C5 C6 C7 105.5(3) . . ?
C5 C6 Fe1 70.48(18) . . ?
C7 C6 Fe1 70.79(19) . . ?
C5 C6 H6A 127.1 . . ?
C7 C6 H6A 127.1 . . ?
Fe1 C6 H6A 127.1 . . ?
C8 C7 C6 110.8(3) . . ?
C8 C7 Fe1 70.13(19) . . ?
C6 C7 Fe1 68.05(17) . . ?
C8 C7 H7A 124.5 . . ?
C6 C7 H7A 124.5 . . ?
Fe1 C7 H7A 124.5 . . ?
C7 C8 C9 104.8(3) . . ?
C7 C8 Fe1 70.55(19) . . ?
C9 C8 Fe1 68.29(17) . . ?
C7 C8 H8A 127.5 . . ?
C9 C8 H8A 127.5 . . ?
Fe1 C8 H8A 127.5 . . ?
C5 C9 C8 109.4(3) . . ?
C5 C9 Fe1 71.08(19) . . ?
C8 C9 Fe1 69.45(18) . . ?
C5 C9 H9A 125.3 . . ?
C8 C9 H9A 125.3 . . ?
Fe1 C9 H9A 125.3 . . ?
C14 C10 C11 111.0(3) . . ?
C14 C10 Fe1 70.9(2) . . ?
C11 C10 Fe1 68.56(18) . . ?
C14 C10 H10A 124.4 . . ?
C11 C10 H10A 124.4 . . ?
Fe1 C10 H10A 124.4 . . ?
C12 C11 C10 100.8(3) . . ?
C12 C11 Fe1 69.69(18) . . ?
C10 C11 Fe1 69.09(18) . . ?
C12 C11 H11A 129.4 . . ?
C10 C11 H11A 129.4 . . ?
Fe1 C11 H11A 129.4 . . ?
C13 C12 C11 114.1(3) . . ?
C13 C12 Fe1 72.1(2) . . ?
C11 C12 Fe1 69.59(17) . . ?
C13 C12 H12A 122.9 . . ?
C11 C12 H12A 122.9 . . ?
Fe1 C12 H12A 122.9 . . ?
C12 C13 C14 103.2(3) . . ?
C12 C13 Fe1 68.91(19) . . ?
C14 C13 Fe1 67.52(18) . . ?
C12 C13 H13A 128.4 . . ?
C14 C13 H13A 128.4 . . ?
Fe1 C13 H13A 128.4 . . ?
C10 C14 C13 110.7(3) . . ?
C10 C14 Fe1 72.0(2) . . ?
C13 C14 Fe1 71.10(19) . . ?
C10 C14 H14A 124.6 . . ?
C13 C14 H14A 124.6 . . ?
Fe1 C14 H14A 124.6 . . ?
C6 Fe1 C9 68.18(13) . . ?
C6 Fe1 C14 161.26(13) . . ?
C9 Fe1 C14 108.75(13) . . ?
C6 Fe1 C5 41.15(12) . . ?
C9 Fe1 C5 38.88(12) . . ?
C14 Fe1 C5 125.01(13) . . ?
C6 Fe1 C8 69.41(13) . . ?
C9 Fe1 C8 42.26(12) . . ?
C14 Fe1 C8 121.64(15) . . ?
C5 Fe1 C8 68.69(13) . . ?
C6 Fe1 C11 106.69(14) . . ?
C9 Fe1 C11 156.63(13) . . ?
C14 Fe1 C11 68.37(14) . . ?
C5 Fe1 C11 122.43(14) . . ?
C8 Fe1 C11 159.47(14) . . ?
C6 Fe1 C12 122.88(14) . . ?
C9 Fe1 C12 161.07(13) . . ?
C14 Fe1 C12 65.95(14) . . ?
C5 Fe1 C12 159.15(14) . . ?
C8 Fe1 C12 123.36(13) . . ?
C11 Fe1 C12 40.72(13) . . ?
C6 Fe1 C7 41.16(12) . . ?
C9 Fe1 C7 67.15(13) . . ?
C14 Fe1 C7 156.36(14) . . ?
C5 Fe1 C7 67.46(12) . . ?
C8 Fe1 C7 39.31(13) . . ?
C11 Fe1 C7 124.92(14) . . ?
C12 Fe1 C7 109.88(14) . . ?
C6 Fe1 C10 127.47(14) . . ?
C9 Fe1 C10 121.53(13) . . ?
C14 Fe1 C10 37.09(12) . . ?
C5 Fe1 C10 110.70(13) . . ?
C8 Fe1 C10 155.32(14) . . ?
C11 Fe1 C10 42.34(13) . . ?
C12 Fe1 C10 66.14(13) . . ?
C7 Fe1 C10 164.99(15) . . ?
C6 Fe1 C13 155.68(13) . . ?
C9 Fe1 C13 124.88(13) . . ?
C14 Fe1 C13 41.39(13) . . ?
C5 Fe1 C13 160.93(14) . . ?
C8 Fe1 C13 105.51(13) . . ?
C11 Fe1 C13 69.33(13) . . ?
C12 Fe1 C13 38.94(13) . . ?
C7 Fe1 C13 120.26(13) . . ?
C10 Fe1 C13 66.58(13) . . ?
C4 S1 C1 103.19(14) . . ?
C2 S2 C3 102.64(15) . . ?

loop_
_geom_bond_atom_site_label_1
_geom_bond_atom_site_label_2
_geom_bond_distance
_geom_bond_site_symmetry_2
_geom_bond_publ_flag
B3 B4 1.594(6) . ?
B3 B7 1.636(6) . ?
B3 C1 1.724(5) . ?
B3 C2 1.812(5) . ?
B3 B11 1.820(5) . ?
B3 H3 0.9600 . ?
B4 B5 1.715(5) . ?
B4 B8 1.716(6) . ?
B4 C1 1.738(5) . ?
B4 B7 1.753(6) . ?
B4 H4 0.9599 . ?
B5 C1 1.630(5) . ?
B5 B8 1.737(5) . ?
B5 B6 1.775(6) . ?
B5 B9 1.789(6) . ?
B5 H5 0.9599 . ?
B6 C1 1.685(5) . ?
B6 B9 1.718(5) . ?
B6 B10 1.790(6) . ?
B6 C2 1.823(5) . ?
B6 H6 0.9599 . ?
B7 B11 1.568(6) . ?
B7 B12 1.800(6) . ?
B7 B8 1.833(6) . ?
B7 H7 0.9600 . ?
B8 B12 1.747(5) . ?
B8 B9 1.807(6) . ?
B8 H8 0.9599 . ?
B9 B10 1.726(6) . ?
B9 B12 1.776(5) . ?
B9 H9 0.9600 . ?
B10 B11 1.724(6) . ?
B10 B12 1.724(6) . ?
B10 C2 1.732(5) . ?
B10 H10 0.9599 . ?
B11 B12 1.717(6) . ?
B11 C2 1.737(5) . ?
B11 H11 0.9600 . ?
B12 H12 0.9601 . ?
C1 C2 1.683(4) . ?
C1 S1 1.814(3) . ?
C2 S2 1.720(3) . ?
C3 C4 1.310(4) . ?
C3 S2 1.806(3) . ?
C3 H3A 0.9300 . ?
C4 C5 1.492(4) . ?
C4 S1 1.743(3) . ?
C5 C9 1.349(4) . ?
C5 C6 1.419(4) . ?
C5 Fe1 2.033(3) . ?
C6 C7 1.423(4) . ?
C6 Fe1 2.005(3) . ?
C6 H6A 0.9800 . ?
C7 C8 1.371(4) . ?
C7 Fe1 2.041(3) . ?
C7 H7A 0.9800 . ?
C8 C9 1.462(4) . ?
C8 Fe1 2.036(3) . ?
C8 H8A 0.9800 . ?
C9 Fe1 2.020(3) . ?
C9 H9A 0.9800 . ?
C10 C14 1.296(4) . ?
C10 C11 1.474(5) . ?
C10 Fe1 2.044(3) . ?
C10 H10A 0.9800 . ?
C11 C12 1.417(5) . ?
C11 Fe1 2.037(3) . ?
C11 H11A 0.9800 . ?
C12 C13 1.373(5) . ?
C12 Fe1 2.038(3) . ?
C12 H12A 0.9800 . ?
C13 C14 1.453(4) . ?
C13 Fe1 2.079(3) . ?
C13 H13A 0.9800 . ?
C14 Fe1 2.030(3) . ?
C14 H14A 0.9800 . ?
